data_7156164
loop_
_publ_author_name
'Shen, Yue'
'Yang, Peng-Fei'
'Yang, Gaosheng'
'Chen, Wen-Long'
'Chai, Zhuo'

_publ_section_title
;
 Lewis acid-catalyzed enantiospecific [3 + 2] annulations of
 \g-butyrolactone fused cyclopropanes with aromatic aldehydes: synthesis
 of chiral furanolignans.
;
_journal_issue 15
_journal_name_full 'Organic &amp; biomolecular chemistry'
_journal_page_first 2688
_journal_page_last 2696
_journal_paper_doi 10.1039/c8ob00455b
_journal_volume 16
_journal_year 2018
_chemical_absolute_configuration ad
_chemical_formula_sum 'C20 H17 Br O5'
_chemical_formula_weight 417.25
_space_group_IT_number 19
_space_group_name_Hall 'P 2ac 2ab'
_space_group_name_H-M_alt 'P 21 21 21'
_symmetry_cell_setting orthorhombic
_symmetry_space_group_name_Hall 'P 2ac 2ab'
_symmetry_space_group_name_H-M 'P 21 21 21'
_atom_sites_solution_hydrogens geom
_atom_sites_solution_primary direct
_atom_sites_solution_secondary difmap
_audit_creation_method SHELXL-97
_audit_update_record
;
2018-02-20 deposited with the CCDC.
2018-03-21 downloaded from the CCDC.
;
_cell_angle_alpha 90.00
_cell_angle_beta 90.00
_cell_angle_gamma 90.00
_cell_formula_units_Z 4
_cell_length_a 6.3579(7)
_cell_length_b 12.6570(13)
_cell_length_c 22.518(2)
_cell_measurement_reflns_used 8782
_cell_measurement_temperature 293(2)
_cell_measurement_theta_max 25.21
_cell_measurement_theta_min 2.42
_cell_volume 1812.1(3)
_computing_cell_refinement 'Bruker SMART'
_computing_data_collection 'Bruker SMART'
_computing_data_reduction 'Bruker SAINT'
_computing_molecular_graphics 'Bruker SHELXTL'
_computing_publication_material 'Bruker SHELXTL'
_computing_structure_refinement 'SHELXL-97 (Sheldrick, 1997)'
_computing_structure_solution 'SHELXS-97 (Sheldrick, 1990)'
_diffrn_ambient_temperature 293(2)
_diffrn_measured_fraction_theta_full 0.997
_diffrn_measured_fraction_theta_max 0.997
_diffrn_measurement_device_type 'CCD area detector'
_diffrn_measurement_method 'phi and omega scans'
_diffrn_radiation_monochromator graphite
_diffrn_radiation_source 'fine-focus sealed tube'
_diffrn_radiation_type MoK\a
_diffrn_radiation_wavelength 0.71073
_diffrn_reflns_av_R_equivalents 0.0384
_diffrn_reflns_av_sigmaI/netI 0.0406
_diffrn_reflns_limit_h_max 8
_diffrn_reflns_limit_h_min -8
_diffrn_reflns_limit_k_max 16
_diffrn_reflns_limit_k_min -16
_diffrn_reflns_limit_l_max 29
_diffrn_reflns_limit_l_min -28
_diffrn_reflns_number 20288
_diffrn_reflns_theta_full 27.48
_diffrn_reflns_theta_max 27.48
_diffrn_reflns_theta_min 1.81
_exptl_absorpt_coefficient_mu 2.296
_exptl_absorpt_correction_T_max 0.6202
_exptl_absorpt_correction_T_min 0.5760
_exptl_absorpt_correction_type multi-scan
_exptl_crystal_colour colorless
_exptl_crystal_density_diffrn 1.529
_exptl_crystal_density_method 'not measured'
_exptl_crystal_description block
_exptl_crystal_F_000 848
_exptl_crystal_size_max 0.27
_exptl_crystal_size_mid 0.25
_exptl_crystal_size_min 0.23
_refine_diff_density_max 0.521
_refine_diff_density_min -0.451
_refine_diff_density_rms 0.047
_refine_ls_abs_structure_details 'Flack H D (1983), Acta Cryst. A39, 876-881'
_refine_ls_abs_structure_Flack 0.025(9)
_refine_ls_extinction_method none
_refine_ls_goodness_of_fit_ref 1.016
_refine_ls_hydrogen_treatment mixed
_refine_ls_matrix_type full
_refine_ls_number_parameters 236
_refine_ls_number_reflns 4107
_refine_ls_number_restraints 0
_refine_ls_restrained_S_all 1.016
_refine_ls_R_factor_all 0.0501
_refine_ls_R_factor_gt 0.0339
_refine_ls_shift/su_max 0.002
_refine_ls_shift/su_mean 0.000
_refine_ls_structure_factor_coef Fsqd
_refine_ls_weighting_details 'calc w=1/[\s^2^(Fo^2^)+(0.0369P)^2^+0.4801P] where P=(Fo^2^+2Fc^2^)/3'
_refine_ls_weighting_scheme calc
_refine_ls_wR_factor_gt 0.0801
_refine_ls_wR_factor_ref 0.0868
_reflns_number_gt 3330
_reflns_number_total 4107
_reflns_threshold_expression >2sigma(I)
_cod_data_source_file c8ob00455b2.cif
_cod_data_source_block test_0m
_cod_depositor_comments
;
The following automatic conversions were performed:

'_symmetry_cell_setting' value 'Orthorhombic' changed to
'orthorhombic' according to
/home/data/users/saulius/crontab/automatic-downloads/rss-feeds/RSC/lib/dictionaries/cif_core.dic
dictionary named 'cif_core.dic' version 2.4.2 from 2011-04-26.

Automatic conversion script
Id: cif_fix_values 4973 2017-02-22 13:04:09Z antanas 

 Adding full bibliography for 7156164--7156165.cif.
;
_cod_original_sg_symbol_H-M P2(1)2(1)2(1)
_cod_database_code 7156164

loop_
_symmetry_equiv_pos_as_xyz
'x, y, z'
'-x+1/2, -y, z+1/2'
'-x, y+1/2, -z+1/2'
'x+1/2, -y+1/2, -z'

loop_
_atom_site_label
_atom_site_type_symbol
_atom_site_fract_x
_atom_site_fract_y
_atom_site_fract_z
_atom_site_U_iso_or_equiv
_atom_site_adp_type
_atom_site_occupancy
_atom_site_symmetry_multiplicity
_atom_site_calc_flag
_atom_site_refinement_flags
Br1 Br 0.06326(6) 0.44526(3) 0.943024(16) 0.06870(13) Uani 1 1 d .
C1 C 0.3040(5) 0.3766(2) 0.90975(13) 0.0481(7) Uani 1 1 d .
C2 C 0.4096(6) 0.4224(2) 0.86338(14) 0.0602(8) Uani 1 1 d .
H2 H 0.3615 0.4851 0.8467 0.072 Uiso 1 1 calc R
C3 C 0.5878(6) 0.3742(2) 0.84201(13) 0.0574(8) Uani 1 1 d .
H3 H 0.6606 0.4049 0.8106 0.069 Uiso 1 1 calc R
C4 C 0.6617(4) 0.28012(19) 0.86647(11) 0.0379(6) Uani 1 1 d .
C5 C 0.5487(5) 0.2353(2) 0.91267(11) 0.0416(6) Uani 1 1 d .
H5 H 0.5938 0.1719 0.9292 0.050 Uiso 1 1 calc R
C6 C 0.3685(4) 0.2841(2) 0.93471(13) 0.0462(6) Uani 1 1 d .
H6 H 0.2935 0.2541 0.9659 0.055 Uiso 1 1 calc R
C7 C 0.8625(4) 0.2311(2) 0.84478(12) 0.0399(6) Uani 1 1 d .
H7 H 0.9654 0.2876 0.8383 0.048 Uiso 1 1 calc R
O5 O 0.9431(3) 0.16181(14) 0.88887(7) 0.0435(4) Uani 1 1 d .
C8 C 1.0686(4) 0.0841(2) 0.85982(11) 0.0401(6) Uani 1 1 d .
H8 H 1.1988 0.1176 0.8461 0.048 Uiso 1 1 calc R
C9 C 0.9365(4) 0.0552(2) 0.80607(10) 0.0386(5) Uani 1 1 d .
H9 H 1.0195 0.0207 0.7749 0.046 Uiso 1 1 calc R
C10 C 0.8485(4) 0.1622(2) 0.78605(11) 0.0386(6) Uani 1 1 d .
C11 C 0.6242(5) 0.1383(2) 0.76767(13) 0.0483(7) Uani 1 1 d .
C12 C 0.7361(5) -0.0064(2) 0.82103(13) 0.0510(7) Uani 1 1 d .
H12A H 0.7504 -0.0796 0.8090 0.061 Uiso 1 1 calc R
H12B H 0.7095 -0.0042 0.8634 0.061 Uiso 1 1 calc R
C13 C 0.9631(5) 0.2149(2) 0.73515(12) 0.0458(7) Uani 1 1 d .
C14 C 1.1257(6) 0.1861(3) 0.64265(13) 0.0674(10) Uani 1 1 d .
H14A H 1.0407 0.2335 0.6196 0.101 Uiso 1 1 calc R
H14B H 1.1689 0.1277 0.6183 0.101 Uiso 1 1 calc R
H14C H 1.2476 0.2229 0.6570 0.101 Uiso 1 1 calc R
C15 C 1.1248(4) -0.0040(2) 0.90251(12) 0.0402(6) Uani 1 1 d .
C16 C 1.2537(5) -0.0847(2) 0.88348(14) 0.0520(7) Uani 1 1 d .
H16 H 1.3049 -0.0843 0.8448 0.062 Uiso 1 1 calc R
C17 C 1.3073(6) -0.1656(3) 0.92112(16) 0.0639(9) Uani 1 1 d .
H17 H 1.3934 -0.2200 0.9077 0.077 Uiso 1 1 calc R
C18 C 1.2342(6) -0.1668(3) 0.97871(15) 0.0634(9) Uani 1 1 d .
H18 H 1.2713 -0.2213 1.0043 0.076 Uiso 1 1 calc R
C19 C 1.1076(7) -0.0875(3) 0.99758(15) 0.0700(10) Uani 1 1 d .
H19 H 1.0576 -0.0877 1.0364 0.084 Uiso 1 1 calc R
C20 C 1.0522(6) -0.0062(3) 0.95960(13) 0.0599(8) Uani 1 1 d .
H20 H 0.9645 0.0475 0.9731 0.072 Uiso 1 1 calc R
O1 O 0.5094(4) 0.1910(2) 0.73850(11) 0.0705(7) Uani 1 1 d .
O2 O 0.5662(3) 0.04323(16) 0.78908(9) 0.0556(5) Uani 1 1 d .
O3 O 1.0069(5) 0.30621(17) 0.73363(10) 0.0739(8) Uani 1 1 d .
O4 O 1.0052(4) 0.14743(17) 0.69229(9) 0.0611(6) Uani 1 1 d .

loop_
_atom_site_aniso_label
_atom_site_aniso_U_11
_atom_site_aniso_U_22
_atom_site_aniso_U_33
_atom_site_aniso_U_23
_atom_site_aniso_U_13
_atom_site_aniso_U_12
Br1 0.06025(19) 0.0786(2) 0.0673(2) -0.01492(18) -0.00672(18) 0.02896(17)
C1 0.0487(16) 0.0519(17) 0.0436(15) -0.0151(13) -0.0100(13) 0.0127(14)
C2 0.079(2) 0.0516(17) 0.0503(16) 0.0051(14) -0.0065(17) 0.0216(17)
C3 0.080(2) 0.0489(17) 0.0431(15) 0.0122(12) 0.0087(16) 0.0141(17)
C4 0.0490(15) 0.0332(13) 0.0314(12) -0.0041(10) -0.0024(11) 0.0025(11)
C5 0.0501(15) 0.0353(13) 0.0394(14) -0.0003(11) -0.0011(13) 0.0036(12)
C6 0.0467(14) 0.0470(15) 0.0449(15) -0.0038(13) 0.0022(13) 0.0034(12)
C7 0.0485(15) 0.0356(13) 0.0354(13) -0.0018(11) 0.0002(11) -0.0025(12)
O5 0.0497(10) 0.0446(10) 0.0362(9) -0.0035(8) -0.0028(9) 0.0096(9)
C8 0.0379(13) 0.0429(13) 0.0395(13) -0.0001(11) 0.0037(12) 0.0003(12)
C9 0.0439(13) 0.0357(12) 0.0362(12) -0.0019(11) 0.0079(12) -0.0005(13)
C10 0.0453(15) 0.0389(14) 0.0316(13) -0.0030(11) 0.0004(11) -0.0004(12)
C11 0.0500(17) 0.0526(17) 0.0424(15) -0.0074(14) -0.0049(13) 0.0014(14)
C12 0.0552(18) 0.0433(16) 0.0544(18) -0.0001(14) -0.0015(15) -0.0072(13)
C13 0.0550(17) 0.0460(16) 0.0365(14) 0.0039(12) 0.0013(13) 0.0018(14)
C14 0.084(3) 0.080(2) 0.0388(16) 0.0044(16) 0.0150(16) -0.0095(19)
C15 0.0352(14) 0.0448(14) 0.0406(14) 0.0026(12) -0.0008(11) -0.0006(11)
C16 0.0441(16) 0.0555(19) 0.0563(17) 0.0074(14) 0.0085(14) 0.0060(14)
C17 0.0544(19) 0.0558(19) 0.081(2) 0.0066(17) -0.0017(17) 0.0178(16)
C18 0.065(2) 0.066(2) 0.0590(19) 0.0185(17) -0.0072(17) 0.0081(18)
C19 0.089(3) 0.076(2) 0.0449(17) 0.0139(16) 0.0037(17) 0.015(2)
C20 0.069(2) 0.0630(18) 0.0472(17) 0.0051(14) 0.0094(17) 0.0211(17)
O1 0.0663(15) 0.0742(15) 0.0710(15) -0.0018(13) -0.0270(13) 0.0077(13)
O2 0.0473(11) 0.0565(12) 0.0630(12) -0.0048(10) -0.0044(10) -0.0101(11)
O3 0.122(2) 0.0434(12) 0.0566(13) 0.0081(11) 0.0259(14) -0.0046(13)
O4 0.0842(18) 0.0630(13) 0.0363(10) -0.0067(9) 0.0139(10) -0.0149(12)

loop_
_atom_type_symbol
_atom_type_description
_atom_type_scat_dispersion_real
_atom_type_scat_dispersion_imag
_atom_type_scat_source
C C 0.0033 0.0016 'International Tables Vol C Tables 4.2.6.8 and 6.1.1.4'
H H 0.0000 0.0000 'International Tables Vol C Tables 4.2.6.8 and 6.1.1.4'
O O 0.0106 0.0060 'International Tables Vol C Tables 4.2.6.8 and 6.1.1.4'
Br Br -0.2901 2.4595 'International Tables Vol C Tables 4.2.6.8 and 6.1.1.4'

loop_
_geom_angle_atom_site_label_1
_geom_angle_atom_site_label_2
_geom_angle_atom_site_label_3
_geom_angle
C6 C1 C2 122.1(3)
C6 C1 Br1 118.0(2)
C2 C1 Br1 119.9(2)
C1 C2 C3 118.8(3)
C1 C2 H2 120.6
C3 C2 H2 120.6
C2 C3 C4 121.3(3)
C2 C3 H3 119.4
C4 C3 H3 119.4
C5 C4 C3 118.2(3)
C5 C4 C7 121.1(2)
C3 C4 C7 120.7(3)
C4 C5 C6 120.8(3)
C4 C5 H5 119.6
C6 C5 H5 119.6
C1 C6 C5 118.8(3)
C1 C6 H6 120.6
C5 C6 H6 120.6
O5 C7 C4 109.5(2)
O5 C7 C10 105.28(19)
C4 C7 C10 116.8(2)
O5 C7 H7 108.3
C4 C7 H7 108.3
C10 C7 H7 108.3
C7 O5 C8 107.89(18)
O5 C8 C15 110.4(2)
O5 C8 C9 102.9(2)
C15 C8 C9 117.3(2)
O5 C8 H8 108.6
C15 C8 H8 108.6
C9 C8 H8 108.6
C8 C9 C12 114.1(2)
C8 C9 C10 102.9(2)
C12 C9 C10 102.2(2)
C8 C9 H9 112.3
C12 C9 H9 112.3
C10 C9 H9 112.3
C13 C10 C11 109.5(2)
C13 C10 C9 115.9(2)
C11 C10 C9 104.3(2)
C13 C10 C7 111.2(2)
C11 C10 C7 113.0(2)
C9 C10 C7 102.7(2)
O1 C11 O2 122.1(3)
O1 C11 C10 128.1(3)
O2 C11 C10 109.8(3)
O2 C12 C9 107.0(2)
O2 C12 H12A 110.3
C9 C12 H12A 110.3
O2 C12 H12B 110.3
C9 C12 H12B 110.3
H12A C12 H12B 108.6
O3 C13 O4 124.2(3)
O3 C13 C10 124.2(3)
O4 C13 C10 111.6(2)
O4 C14 H14A 109.5
O4 C14 H14B 109.5
H14A C14 H14B 109.5
O4 C14 H14C 109.5
H14A C14 H14C 109.5
H14B C14 H14C 109.5
C20 C15 C16 118.6(3)
C20 C15 C8 122.2(2)
C16 C15 C8 119.2(2)
C17 C16 C15 120.6(3)
C17 C16 H16 119.7
C15 C16 H16 119.7
C16 C17 C18 120.4(3)
C16 C17 H17 119.8
C18 C17 H17 119.8
C19 C18 C17 119.2(3)
C19 C18 H18 120.4
C17 C18 H18 120.4
C18 C19 C20 120.6(3)
C18 C19 H19 119.7
C20 C19 H19 119.7
C15 C20 C19 120.7(3)
C15 C20 H20 119.6
C19 C20 H20 119.6
C11 O2 C12 111.2(2)
C13 O4 C14 117.2(2)

loop_
_geom_bond_atom_site_label_1
_geom_bond_atom_site_label_2
_geom_bond_distance
Br1 C1 1.913(3)
C1 C6 1.361(4)
C1 C2 1.371(5)
C2 C3 1.374(5)
C2 H2 0.9300
C3 C4 1.393(4)
C3 H3 0.9300
C4 C5 1.385(4)
C4 C7 1.502(4)
C5 C6 1.393(4)
C5 H5 0.9300
C6 H6 0.9300
C7 O5 1.420(3)
C7 C10 1.586(4)
C7 H7 0.9800
O5 C8 1.425(3)
C8 C15 1.515(4)
C8 C9 1.518(4)
C8 H8 0.9800
C9 C12 1.531(4)
C9 C10 1.533(4)
C9 H9 0.9800
C10 C13 1.513(4)
C10 C11 1.516(4)
C11 O1 1.187(4)
C11 O2 1.348(4)
C12 O2 1.442(4)
C12 H12A 0.9700
C12 H12B 0.9700
C13 O3 1.190(3)
C13 O4 1.316(3)
C14 O4 1.440(4)
C14 H14A 0.9600
C14 H14B 0.9600
C14 H14C 0.9600
C15 C20 1.366(4)
C15 C16 1.378(4)
C16 C17 1.372(4)
C16 H16 0.9300
C17 C18 1.378(5)
C17 H17 0.9300
C18 C19 1.355(5)
C18 H18 0.9300
C19 C20 1.383(4)
C19 H19 0.9300
C20 H20 0.9300
